data_7018291
loop_
_publ_author_name
'Alexandropoulos, Dimitris I.'
'Manos, Manolis J.'
'Papatriantafyllopoulou, Constantina'
'Mukherjee, Shreya'
'Tasiopoulos, Anastasios J.'
'Perlepes, Spyros P.'
'Christou, George'
'Stamatatos, Theocharis C.'

_publ_section_title
;
 &quot;Squaring the clusters&quot;: a Mn(III)(4)Ni(II)(4) molecular square
 from nickel(ii)-induced structural transformation of a Mn(II/III/IV)(12)
 cage.
;
_journal_issue 16
_journal_name_full 'Dalton transactions (Cambridge, England : 2003)'
_journal_page_first 4744
_journal_page_last 4747
_journal_paper_doi 10.1039/c2dt00030j
_journal_volume 41
_journal_year 2012
_chemical_formula_moiety 'C144 H108 Mn12 N24 O24, 3(Cl O4), 6(C2 H3 N), H O, 6(H2 O)'
_chemical_formula_sum 'C156 H121 Cl3 Mn12 N30 O34'
_chemical_formula_weight 3725.46
_chemical_name_systematic
;
?
;
_space_group_IT_number 14
_symmetry_cell_setting monoclinic
_symmetry_space_group_name_Hall '-P 2yn'
_symmetry_space_group_name_H-M 'P 1 21/n 1'
_atom_sites_solution_hydrogens geom
_atom_sites_solution_primary direct
_atom_sites_solution_secondary difmap
_audit_creation_method SHELXL-97
_cell_angle_alpha 90.00
_cell_angle_beta 98.882(2)
_cell_angle_gamma 90.00
_cell_formula_units_Z 2
_cell_length_a 17.9483(3)
_cell_length_b 21.9148(3)
_cell_length_c 21.9379(4)
_cell_measurement_reflns_used 25433
_cell_measurement_temperature 100(2)
_cell_measurement_theta_max 29.2133
_cell_measurement_theta_min 2.7288
_cell_volume 8525.4(2)
_computing_cell_refinement 'CrysAlis RED'
_computing_data_collection 'CrysAlis CCD'
_computing_data_reduction 'CrysAlis RED'
_computing_molecular_graphics
;
DIAMOND (Brandenburg, 2006)
MERCURY (Bruno et al. 2002)
;
_computing_publication_material 'WINGX (Farrugia, 1999)'
_computing_structure_refinement 'SHELXL-97 (Sheldrick, 1997)'
_computing_structure_solution 'SHELXL-97 (Sheldrick, 1997)'
_diffrn_ambient_temperature 100(2)
_diffrn_detector_area_resol_mean 10.4223
_diffrn_measured_fraction_theta_full 0.998
_diffrn_measured_fraction_theta_max 0.998
_diffrn_measurement_device_type 'SuperNova, Dual, Cu at zero, Atlas'
_diffrn_measurement_method '\w scans'
_diffrn_radiation_monochromator mirror
_diffrn_radiation_source 'SuperNova (Mo) X-ray Source'
_diffrn_radiation_type MoK\a
_diffrn_radiation_wavelength 0.71073
_diffrn_reflns_av_R_equivalents 0.0575
_diffrn_reflns_av_sigmaI/netI 0.0601
_diffrn_reflns_limit_h_max 21
_diffrn_reflns_limit_h_min -21
_diffrn_reflns_limit_k_max 21
_diffrn_reflns_limit_k_min -26
_diffrn_reflns_limit_l_max 26
_diffrn_reflns_limit_l_min -26
_diffrn_reflns_number 74336
_diffrn_reflns_theta_full 25.00
_diffrn_reflns_theta_max 25.00
_diffrn_reflns_theta_min 2.73
_exptl_absorpt_coefficient_mu 0.981
_exptl_absorpt_correction_T_max 1.00000
_exptl_absorpt_correction_T_min 0.51132
_exptl_absorpt_correction_type multi-scan
_exptl_absorpt_process_details 'Empirical absorption correction (CrysAlis RED, Oxford Diffraction)'
_exptl_crystal_colour 'dark red'
_exptl_crystal_density_diffrn 1.451
_exptl_crystal_density_method 'not measured'
_exptl_crystal_description rod
_exptl_crystal_F_000 3780
_exptl_crystal_size_max 0.15
_exptl_crystal_size_mid 0.05
_exptl_crystal_size_min 0.02
_refine_diff_density_max 1.260
_refine_diff_density_min -0.939
_refine_diff_density_rms 0.088
_refine_ls_extinction_method none
_refine_ls_goodness_of_fit_ref 0.961
_refine_ls_hydrogen_treatment mixed
_refine_ls_matrix_type full
_refine_ls_number_parameters 1083
_refine_ls_number_reflns 14989
_refine_ls_number_restraints 64
_refine_ls_restrained_S_all 0.974
_refine_ls_R_factor_all 0.0592
_refine_ls_R_factor_gt 0.0428
_refine_ls_shift/su_max 0.002
_refine_ls_shift/su_mean 0.000
_refine_ls_structure_factor_coef Fsqd
_refine_ls_weighting_details 'calc w=1/[\s^2^(Fo^2^)+(0.0804P)^2^+0.0000P] where P=(Fo^2^+2Fc^2^)/3'
_refine_ls_weighting_scheme calc
_refine_ls_wR_factor_gt 0.1187
_refine_ls_wR_factor_ref 0.1236
_reflns_number_gt 10832
_reflns_number_total 14989
_reflns_threshold_expression >2sigma(I)
_cod_data_source_file c2dt00030j.txt
_cod_data_source_block shelxl2
_cod_depositor_comments
;
The following automatic conversions were performed:

'_symmetry_cell_setting' value 'Monoclinic' changed to 'monoclinic'
according to /home/saulius/struct/CIF-dictionaries/cif_core.dic
dictionary named 'cif_core.dic' version 2.4.1 from 2010-06-29.

Automatic conversion script
Id: cif_fix_values 1715 2011-07-08 13:25:40Z adriana 
;
_cod_original_sg_symbol_H-M 'P 21/n'
_cod_database_code 7018291

loop_
_symmetry_equiv_pos_as_xyz
'x, y, z'
'-x+1/2, y+1/2, -z+1/2'
'-x, -y, -z'
'x-1/2, -y-1/2, z-1/2'

loop_
_atom_site_label
_atom_site_type_symbol
_atom_site_fract_x
_atom_site_fract_y
_atom_site_fract_z
_atom_site_U_iso_or_equiv
_atom_site_adp_type
_atom_site_occupancy
_atom_site_symmetry_multiplicity
_atom_site_calc_flag
_atom_site_refinement_flags
Mn1 Mn 0.17011(3) 0.43092(2) 0.89875(2) 0.01440(13) Uani 1 1 d .
Mn2 Mn 0.27287(3) 0.51624(2) 1.01956(2) 0.01227(13) Uani 1 1 d .
Mn3 Mn 0.13773(3) 0.42731(2) 1.06049(2) 0.01543(13) Uani 1 1 d .
Mn4 Mn 0.06032(3) 0.53822(2) 0.97104(2) 0.01088(12) Uani 1 1 d .
Mn5 Mn 0.14715(3) 0.62946(2) 1.02948(2) 0.01207(13) Uani 1 1 d .
Mn6 Mn -0.02189(3) 0.44792(2) 0.89760(2) 0.01234(13) Uani 1 1 d .
Cl1 Cl 0.33965(9) 0.29912(6) 1.07113(6) 0.0620(4) Uani 1 1 d .
Cl2 Cl 0.0371(2) 0.51996(17) 0.50397(16) 0.0825(10) Uani 0.50 1 d P
N1 N 0.15593(17) 0.46393(14) 0.79553(14) 0.0213(7) Uani 1 1 d .
N2 N 0.24334(16) 0.51066(12) 0.89082(13) 0.0159(6) Uani 1 1 d .
N3 N 0.22738(17) 0.34216(13) 0.88378(14) 0.0208(7) Uani 1 1 d .
N4 N 0.08164(16) 0.36195(13) 0.86603(13) 0.0183(7) Uani 1 1 d .
N5 N 0.40023(16) 0.51636(12) 1.04525(13) 0.0165(6) Uani 1 1 d .
N6 N 0.30407(15) 0.60819(12) 1.03954(13) 0.0143(6) Uani 1 1 d .
N7 N 0.14177(16) 0.37934(13) 1.15241(14) 0.0189(7) Uani 1 1 d .
N8 N 0.23694(16) 0.45888(12) 1.12387(13) 0.0146(6) Uani 1 1 d .
N9 N 0.13933(16) 0.72300(12) 1.03512(13) 0.0156(6) Uani 1 1 d .
N10 N 0.11530(15) 0.65383(12) 0.94109(13) 0.0139(6) Uani 1 1 d .
N11 N -0.04645(16) 0.49626(12) 0.80635(13) 0.0163(6) Uani 1 1 d .
N12 N -0.12981(16) 0.41914(12) 0.85581(13) 0.0143(6) Uani 1 1 d .
N13 N 0.1659(3) 0.9253(2) 0.7347(3) 0.0732(15) Uani 1 1 d .
O1 O 0.29404(13) 0.53015(10) 0.93935(11) 0.0181(5) Uani 1 1 d .
O2 O 0.00727(13) 0.37525(10) 0.85753(11) 0.0165(5) Uani 1 1 d .
O3 O 0.25210(13) 0.65323(10) 1.02776(11) 0.0161(5) Uani 1 1 d .
O4 O 0.28012(13) 0.50439(9) 1.10615(10) 0.0154(5) Uani 1 1 d .
O5 O 0.08641(13) 0.61123(10) 0.90261(10) 0.0164(5) Uani 1 1 d .
O6 O -0.16990(13) 0.37761(10) 0.88361(10) 0.0152(5) Uani 1 1 d .
O7 O 0.22538(13) 0.43583(9) 0.99788(11) 0.0149(5) Uani 1 1 d .
O8 O 0.07684(13) 0.47017(10) 0.92497(11) 0.0152(5) Uani 1 1 d .
O9 O 0.16417(12) 0.55185(9) 1.00698(11) 0.0132(5) Uani 1 1 d .
O10 O 0.04835(12) 0.60578(9) 1.02593(10) 0.0133(5) Uani 1 1 d .
O11 O 0.04486(12) 0.48158(9) 1.05614(10) 0.0120(5) Uani 1 1 d .
O12 O 0.08688(15) 0.34986(11) 1.01468(12) 0.0268(6) Uani 1 1 d .
O13A O 0.3106(5) 0.2434(2) 1.0375(4) 0.058(3) Uani 0.599(13) 1 d PU
O13B O 0.3556(8) 0.2462(5) 1.0786(7) 0.084(5) Uani 0.401(13) 1 d PU
O14A O 0.2560(9) 0.3132(6) 1.0723(8) 0.082(6) Uani 0.292(11) 1 d PU
O14B O 0.3075(5) 0.3110(3) 1.1216(3) 0.045(3) Uani 0.465(12) 1 d PU
O14C O 0.3622(8) 0.3431(6) 1.1294(5) 0.037(5) Uani 0.244(10) 1 d PU
O15 O 0.3398(2) 0.34583(15) 1.02749(17) 0.0594(10) Uani 1 1 d .
O16A O 0.4221(4) 0.2823(3) 1.0935(4) 0.103(3) Uani 0.703(11) 1 d PU
O16B O 0.4065(9) 0.3184(7) 1.0392(8) 0.084(7) Uani 0.296(11) 1 d PU
O17 O -0.0076(3) 0.5232(2) 0.5476(2) 0.0985(15) Uani 1 1 d U
O18 O 0.1134(6) 0.4968(5) 0.5261(5) 0.115(3) Uani 0.50 1 d PU
O19 O 0.0318(8) 0.5759(6) 0.4705(6) 0.141(4) Uani 0.50 1 d PU
O20 O 0.1518(3) 0.2436(2) 1.0033(3) 0.0422(16) Uani 0.50 1 d PD
C1 C 0.1096(2) 0.44012(19) 0.74760(18) 0.0295(10) Uani 1 1 d .
H1 H 0.0830 0.4049 0.7541 0.035 Uiso 1 1 calc R
C2 C 0.0990(3) 0.4652(2) 0.6889(2) 0.0390(11) Uani 1 1 d .
H2 H 0.0677 0.4464 0.6567 0.047 Uiso 1 1 calc R
C3 C 0.1358(3) 0.5182(2) 0.6796(2) 0.0425(12) Uani 1 1 d .
H3 H 0.1289 0.5365 0.6409 0.051 Uiso 1 1 calc R
C4 C 0.1836(2) 0.5447(2) 0.72882(19) 0.0330(10) Uani 1 1 d .
H4 H 0.2084 0.5811 0.7234 0.040 Uiso 1 1 calc R
C5 C 0.1936(2) 0.51589(17) 0.78595(17) 0.0212(8) Uani 1 1 d .
C6 C 0.2453(2) 0.53941(16) 0.83924(16) 0.0188(8) Uani 1 1 d .
C7 C 0.2956(2) 0.59249(17) 0.83437(17) 0.0229(9) Uani 1 1 d .
C8 C 0.3465(2) 0.59195(19) 0.79216(19) 0.0304(10) Uani 1 1 d .
H8 H 0.3484 0.5588 0.7660 0.037 Uiso 1 1 calc R
C9 C 0.3945(2) 0.6418(2) 0.7896(2) 0.0423(12) Uani 1 1 d .
H9 H 0.4280 0.6417 0.7613 0.051 Uiso 1 1 calc R
C10 C 0.3929(3) 0.6907(2) 0.8281(2) 0.0455(12) Uani 1 1 d .
H10 H 0.4256 0.7233 0.8261 0.055 Uiso 1 1 calc R
C11 C 0.3424(3) 0.69144(19) 0.8699(2) 0.0411(11) Uani 1 1 d .
H11 H 0.3409 0.7247 0.8960 0.049 Uiso 1 1 calc R
C12 C 0.2941(2) 0.64242(17) 0.87288(19) 0.0283(9) Uani 1 1 d .
H12 H 0.2604 0.6431 0.9011 0.034 Uiso 1 1 calc R
C13 C 0.3013(2) 0.33240(17) 0.89412(18) 0.0267(9) Uani 1 1 d .
H13 H 0.3325 0.3651 0.9077 0.032 Uiso 1 1 calc R
C14 C 0.3345(2) 0.27693(18) 0.8860(2) 0.0360(11) Uani 1 1 d .
H14 H 0.3866 0.2723 0.8944 0.043 Uiso 1 1 calc R
C15 C 0.2886(2) 0.22865(19) 0.8652(2) 0.0387(11) Uani 1 1 d .
H15 H 0.3092 0.1905 0.8597 0.046 Uiso 1 1 calc R
C16 C 0.2111(2) 0.23733(17) 0.8525(2) 0.0309(10) Uani 1 1 d .
H16 H 0.1793 0.2056 0.8370 0.037 Uiso 1 1 calc R
C17 C 0.1818(2) 0.29433(16) 0.86329(17) 0.0224(9) Uani 1 1 d .
C18 C 0.0994(2) 0.30705(16) 0.85374(17) 0.0200(8) Uani 1 1 d .
C19 C 0.0430(2) 0.25867(16) 0.83129(19) 0.0237(9) Uani 1 1 d .
C20 C 0.0398(2) 0.20529(17) 0.8648(2) 0.0358(11) Uani 1 1 d .
H20 H 0.0731 0.1995 0.9012 0.043 Uiso 1 1 calc R
C21 C -0.0124(3) 0.1609(2) 0.8445(3) 0.0473(13) Uani 1 1 d .
H21 H -0.0146 0.1253 0.8673 0.057 Uiso 1 1 calc R
C22 C -0.0604(3) 0.1692(2) 0.7915(3) 0.0538(16) Uani 1 1 d .
H22 H -0.0947 0.1385 0.7776 0.065 Uiso 1 1 calc R
C23 C -0.0597(3) 0.2217(2) 0.7577(3) 0.0518(15) Uani 1 1 d .
H23 H -0.0936 0.2269 0.7215 0.062 Uiso 1 1 calc R
C24 C -0.0070(2) 0.26762(19) 0.7783(2) 0.0370(11) Uani 1 1 d .
H24 H -0.0063 0.3038 0.7562 0.044 Uiso 1 1 calc R
C25 C 0.4457(2) 0.46788(16) 1.05388(17) 0.0203(8) Uani 1 1 d .
H25 H 0.4265 0.4301 1.0400 0.024 Uiso 1 1 calc R
C26 C 0.5192(2) 0.47105(16) 1.08217(18) 0.0220(8) Uani 1 1 d .
H26 H 0.5492 0.4363 1.0869 0.026 Uiso 1 1 calc R
C27 C 0.5477(2) 0.52701(17) 1.10354(18) 0.0246(9) Uani 1 1 d .
H27 H 0.5970 0.5305 1.1238 0.030 Uiso 1 1 calc R
C28 C 0.5017(2) 0.57760(16) 1.09419(17) 0.0193(8) Uani 1 1 d .
H28 H 0.5198 0.6157 1.1080 0.023 Uiso 1 1 calc R
C29 C 0.42808(19) 0.57148(15) 1.06404(16) 0.0174(8) Uani 1 1 d .
C30 C 0.37465(19) 0.62351(15) 1.05325(16) 0.0167(8) Uani 1 1 d .
C31 C 0.4018(2) 0.68767(15) 1.05839(17) 0.0196(8) Uani 1 1 d .
C32 C 0.3730(2) 0.72928(17) 1.0962(2) 0.0317(10) Uani 1 1 d .
H32 H 0.3356 0.7172 1.1187 0.038 Uiso 1 1 calc R
C33 C 0.3996(3) 0.78895(19) 1.1008(2) 0.0448(12) Uani 1 1 d .
H33 H 0.3804 0.8165 1.1266 0.054 Uiso 1 1 calc R
C34 C 0.4543(3) 0.80750(19) 1.0671(2) 0.0428(12) Uani 1 1 d .
H34 H 0.4720 0.8475 1.0702 0.051 Uiso 1 1 calc R
C35 C 0.4826(2) 0.76676(18) 1.0290(2) 0.0352(11) Uani 1 1 d .
H35 H 0.5191 0.7793 1.0059 0.042 Uiso 1 1 calc R
C36 C 0.4569(2) 0.70664(17) 1.02477(18) 0.0257(9) Uani 1 1 d .
H36 H 0.4769 0.6792 0.9993 0.031 Uiso 1 1 calc R
C37 C 0.0929(2) 0.33608(16) 1.16347(18) 0.0229(9) Uani 1 1 d .
H37 H 0.0481 0.3319 1.1362 0.027 Uiso 1 1 calc R
C38 C 0.1062(2) 0.29735(17) 1.21358(19) 0.0296(10) Uani 1 1 d .
H38 H 0.0706 0.2685 1.2207 0.036 Uiso 1 1 calc R
C39 C 0.1738(2) 0.30257(17) 1.25294(19) 0.0314(10) Uani 1 1 d .
H39 H 0.1854 0.2758 1.2860 0.038 Uiso 1 1 calc R
C40 C 0.2241(2) 0.34781(16) 1.24294(18) 0.0250(9) Uani 1 1 d .
H40 H 0.2698 0.3520 1.2691 0.030 Uiso 1 1 calc R
C41 C 0.2054(2) 0.38698(15) 1.19317(16) 0.0180(8) Uani 1 1 d .
C42 C 0.2565(2) 0.43711(14) 1.17913(16) 0.0164(8) Uani 1 1 d .
C43 C 0.3218(2) 0.45739(14) 1.22445(16) 0.0175(8) Uani 1 1 d .
C44 C 0.3916(2) 0.46842(16) 1.20601(18) 0.0232(9) Uani 1 1 d .
H44 H 0.3978 0.4620 1.1652 0.028 Uiso 1 1 calc R
C45 C 0.4516(2) 0.48897(18) 1.24853(19) 0.0309(10) Uani 1 1 d .
H45 H 0.4982 0.4955 1.2361 0.037 Uiso 1 1 calc R
C46 C 0.4431(3) 0.49978(17) 1.3083(2) 0.0353(11) Uani 1 1 d .
H46 H 0.4834 0.5147 1.3361 0.042 Uiso 1 1 calc R
C47 C 0.3748(3) 0.48858(18) 1.32745(19) 0.0339(10) Uani 1 1 d .
H47 H 0.3693 0.4952 1.3684 0.041 Uiso 1 1 calc R
C48 C 0.3142(2) 0.46750(16) 1.28587(17) 0.0247(9) Uani 1 1 d .
H48 H 0.2682 0.4601 1.2991 0.030 Uiso 1 1 calc R
C49 C 0.1542(2) 0.75521(16) 1.08740(18) 0.0225(8) Uani 1 1 d .
H49 H 0.1523 0.7357 1.1248 0.027 Uiso 1 1 calc R
C50 C 0.1721(2) 0.81639(16) 1.08753(19) 0.0289(10) Uani 1 1 d .
H50 H 0.1799 0.8383 1.1242 0.035 Uiso 1 1 calc R
C51 C 0.1784(3) 0.84441(17) 1.0325(2) 0.0371(11) Uani 1 1 d .
H51 H 0.1926 0.8852 1.0317 0.044 Uiso 1 1 calc R
C52 C 0.1632(2) 0.81137(16) 0.97795(19) 0.0290(10) Uani 1 1 d .
H52 H 0.1678 0.8298 0.9405 0.035 Uiso 1 1 calc R
C53 C 0.1412(2) 0.75058(15) 0.97965(17) 0.0190(8) Uani 1 1 d .
C54 C 0.11799(19) 0.71154(15) 0.92595(16) 0.0160(8) Uani 1 1 d .
C55 C 0.0960(2) 0.73522(15) 0.86274(17) 0.0193(8) Uani 1 1 d .
C56 C 0.1085(2) 0.70086(17) 0.81100(17) 0.0232(9) Uani 1 1 d .
H56 H 0.1299 0.6622 0.8163 0.028 Uiso 1 1 calc R
C57 C 0.0888(2) 0.72456(19) 0.75221(19) 0.0321(10) Uani 1 1 d .
H57 H 0.0968 0.7013 0.7184 0.039 Uiso 1 1 calc R
C58 C 0.0578(2) 0.78152(18) 0.7429(2) 0.0339(10) Uani 1 1 d .
H58 H 0.0460 0.7970 0.7031 0.041 Uiso 1 1 calc R
C59 C 0.0440(2) 0.81575(18) 0.7926(2) 0.0312(10) Uani 1 1 d .
H59 H 0.0227 0.8544 0.7862 0.037 Uiso 1 1 calc R
C60 C 0.0620(2) 0.79281(16) 0.85254(19) 0.0252(9) Uani 1 1 d .
H60 H 0.0514 0.8158 0.8858 0.030 Uiso 1 1 calc R
C61 C -0.0090(2) 0.54248(16) 0.78580(18) 0.0232(9) Uani 1 1 d .
H61 H 0.0311 0.5596 0.8122 0.028 Uiso 1 1 calc R
C62 C -0.0269(2) 0.56604(17) 0.72742(18) 0.0279(9) Uani 1 1 d .
H62 H -0.0005 0.5993 0.7152 0.034 Uiso 1 1 calc R
C63 C -0.0843(2) 0.53973(17) 0.68737(19) 0.0289(10) Uani 1 1 d .
H63 H -0.0960 0.5539 0.6471 0.035 Uiso 1 1 calc R
C64 C -0.1250(2) 0.49177(16) 0.70760(17) 0.0218(8) Uani 1 1 d .
H64 H -0.1644 0.4736 0.6813 0.026 Uiso 1 1 calc R
C65 C -0.1053(2) 0.47149(15) 0.76826(16) 0.0172(8) Uani 1 1 d .
C66 C -0.14936(19) 0.42523(14) 0.79692(16) 0.0150(8) Uani 1 1 d .
C67 C -0.2127(2) 0.39185(15) 0.75965(17) 0.0205(8) Uani 1 1 d .
C68 C -0.2839(2) 0.39209(15) 0.77770(18) 0.0213(8) Uani 1 1 d .
H68 H -0.2906 0.4100 0.8149 0.026 Uiso 1 1 calc R
C69 C -0.3441(2) 0.36595(17) 0.7407(2) 0.0327(10) Uani 1 1 d .
H69 H -0.3918 0.3671 0.7523 0.039 Uiso 1 1 calc R
C70 C -0.3336(3) 0.33763(19) 0.6858(2) 0.0420(12) Uani 1 1 d .
H70 H -0.3748 0.3212 0.6601 0.050 Uiso 1 1 calc R
C71 C -0.2633(3) 0.33390(18) 0.6696(2) 0.0388(11) Uani 1 1 d .
H71 H -0.2563 0.3128 0.6342 0.047 Uiso 1 1 calc R
C72 C -0.2020(2) 0.36152(17) 0.70577(18) 0.0283(9) Uani 1 1 d .
H72 H -0.1543 0.3598 0.6941 0.034 Uiso 1 1 calc R
C73 C 0.2455(3) 0.8378(2) 0.7910(3) 0.0611(15) Uani 1 1 d .
H73A H 0.2757 0.8535 0.8276 0.092 Uiso 1 1 calc R
H73B H 0.2778 0.8206 0.7645 0.092 Uiso 1 1 calc R
H73C H 0.2123 0.8068 0.8021 0.092 Uiso 1 1 calc R
C74 C 0.2016(3) 0.8867(3) 0.7591(2) 0.0488(13) Uani 1 1 d .
H74 H 0.195(3) 0.254(4) 1.030(3) 0.059 Uiso 0.50 1 d PD

loop_
_atom_site_aniso_label
_atom_site_aniso_U_11
_atom_site_aniso_U_22
_atom_site_aniso_U_33
_atom_site_aniso_U_23
_atom_site_aniso_U_13
_atom_site_aniso_U_12
Mn1 0.0112(3) 0.0174(3) 0.0148(3) -0.0022(2) 0.0026(2) -0.0002(2)
Mn2 0.0102(3) 0.0127(2) 0.0136(3) 0.0014(2) 0.0011(2) -0.0003(2)
Mn3 0.0099(3) 0.0182(3) 0.0175(3) 0.0025(2) 0.0000(2) 0.0010(2)
Mn4 0.0086(3) 0.0118(2) 0.0121(3) 0.0001(2) 0.0013(2) -0.0002(2)
Mn5 0.0094(3) 0.0118(2) 0.0146(3) 0.0006(2) 0.0006(2) -0.0002(2)
Mn6 0.0101(3) 0.0143(3) 0.0125(3) -0.0012(2) 0.0012(2) -0.0007(2)
Cl1 0.0934(12) 0.0491(8) 0.0477(8) 0.0166(6) 0.0242(8) 0.0041(8)
Cl2 0.080(2) 0.114(3) 0.0592(19) 0.022(2) 0.0270(19) -0.001(2)
N1 0.0156(17) 0.0326(17) 0.0161(17) -0.0008(14) 0.0034(14) 0.0037(14)
N2 0.0130(16) 0.0200(15) 0.0144(16) -0.0006(13) 0.0017(13) 0.0013(12)
N3 0.0143(17) 0.0247(16) 0.0236(18) -0.0034(13) 0.0035(14) -0.0010(13)
N4 0.0144(16) 0.0231(16) 0.0177(16) -0.0050(13) 0.0028(13) 0.0000(13)
N5 0.0130(16) 0.0191(15) 0.0173(16) 0.0006(12) 0.0018(13) 0.0011(13)
N6 0.0110(16) 0.0165(14) 0.0160(16) 0.0012(12) 0.0048(13) 0.0011(12)
N7 0.0136(16) 0.0214(15) 0.0223(17) 0.0022(13) 0.0045(14) -0.0002(13)
N8 0.0131(16) 0.0132(14) 0.0177(16) 0.0041(12) 0.0028(13) -0.0010(12)
N9 0.0112(16) 0.0131(14) 0.0220(17) -0.0002(12) 0.0010(13) 0.0019(12)
N10 0.0114(15) 0.0163(14) 0.0145(15) 0.0008(12) 0.0033(13) -0.0012(12)
N11 0.0164(16) 0.0168(14) 0.0165(16) -0.0018(12) 0.0052(14) -0.0006(13)
N12 0.0119(16) 0.0140(14) 0.0172(16) 0.0004(12) 0.0025(13) 0.0004(12)
N13 0.057(3) 0.079(3) 0.081(4) 0.028(3) 0.003(3) -0.028(3)
O1 0.0120(13) 0.0236(13) 0.0180(13) 0.0013(10) -0.0001(11) -0.0028(10)
O2 0.0099(13) 0.0188(12) 0.0202(13) -0.0065(10) 0.0005(11) -0.0003(10)
O3 0.0111(13) 0.0142(11) 0.0223(14) 0.0016(10) 0.0007(11) 0.0000(10)
O4 0.0167(13) 0.0127(11) 0.0155(13) 0.0027(10) -0.0012(11) -0.0032(10)
O5 0.0178(13) 0.0162(12) 0.0145(13) 0.0019(10) 0.0002(11) -0.0035(10)
O6 0.0133(13) 0.0171(12) 0.0146(13) 0.0010(10) 0.0007(10) -0.0027(10)
O7 0.0132(13) 0.0148(11) 0.0159(13) 0.0004(10) 0.0000(10) -0.0006(10)
O8 0.0110(13) 0.0162(12) 0.0182(13) -0.0040(10) 0.0020(11) -0.0018(10)
O9 0.0084(12) 0.0116(11) 0.0194(13) 0.0004(10) 0.0014(10) -0.0014(9)
O10 0.0111(12) 0.0149(11) 0.0136(12) -0.0001(9) 0.0012(10) -0.0011(10)
O11 0.0102(12) 0.0120(11) 0.0133(12) 0.0018(9) -0.0004(10) 0.0004(9)
O12 0.0248(15) 0.0227(13) 0.0313(16) 0.0021(11) -0.0008(13) 0.0004(11)
O13A 0.079(5) 0.028(3) 0.069(4) -0.006(2) 0.022(3) -0.004(3)
O13B 0.084(6) 0.054(5) 0.109(7) 0.009(4) -0.001(5) 0.008(4)
O14A 0.082(7) 0.066(7) 0.092(8) -0.008(4) -0.002(5) 0.027(4)
O14B 0.061(5) 0.043(4) 0.037(4) -0.006(3) 0.027(3) 0.013(3)
O14C 0.042(6) 0.043(6) 0.023(6) -0.007(4) 0.000(4) 0.008(4)
O15 0.060(3) 0.0443(19) 0.071(3) 0.0133(18) 0.002(2) 0.0040(18)
O16A 0.087(4) 0.111(5) 0.106(5) 0.015(3) 0.000(3) 0.043(3)
O16B 0.077(8) 0.089(8) 0.091(8) 0.004(5) 0.026(5) 0.006(4)
O17 0.102(3) 0.119(3) 0.074(3) -0.015(3) 0.014(3) 0.005(3)
O18 0.110(5) 0.138(5) 0.098(5) 0.012(4) 0.014(4) 0.010(4)
O19 0.148(6) 0.135(6) 0.141(6) 0.022(4) 0.027(5) 0.014(4)
O20 0.031(4) 0.021(3) 0.068(5) -0.013(3) -0.015(3) 0.021(3)
C1 0.022(2) 0.045(2) 0.021(2) -0.0123(19) 0.0037(18) 0.0030(19)
C2 0.031(3) 0.065(3) 0.019(2) -0.006(2) -0.002(2) 0.005(2)
C3 0.035(3) 0.075(3) 0.017(2) 0.009(2) 0.003(2) 0.017(3)
C4 0.023(2) 0.048(3) 0.029(2) 0.013(2) 0.009(2) 0.006(2)
C5 0.017(2) 0.032(2) 0.0158(19) 0.0017(16) 0.0076(17) 0.0066(17)
C6 0.0124(19) 0.0272(19) 0.018(2) 0.0043(16) 0.0067(16) 0.0094(16)
C7 0.015(2) 0.032(2) 0.022(2) 0.0134(17) 0.0041(17) 0.0032(17)
C8 0.022(2) 0.043(2) 0.027(2) 0.0136(19) 0.0086(19) 0.0042(19)
C9 0.024(2) 0.064(3) 0.041(3) 0.026(3) 0.013(2) 0.000(2)
C10 0.036(3) 0.046(3) 0.054(3) 0.020(3) 0.007(3) -0.012(2)
C11 0.044(3) 0.033(2) 0.044(3) 0.012(2) 0.001(2) -0.008(2)
C12 0.024(2) 0.030(2) 0.031(2) 0.0126(18) 0.0070(19) 0.0009(18)
C13 0.014(2) 0.032(2) 0.033(2) -0.0082(18) 0.0015(18) -0.0024(17)
C14 0.018(2) 0.038(2) 0.052(3) -0.009(2) 0.007(2) 0.0075(19)
C15 0.031(3) 0.029(2) 0.059(3) -0.012(2) 0.014(2) 0.0068(19)
C16 0.024(2) 0.025(2) 0.046(3) -0.0103(19) 0.010(2) -0.0007(18)
C17 0.020(2) 0.0241(19) 0.024(2) -0.0046(16) 0.0050(17) 0.0028(16)
C18 0.017(2) 0.0242(19) 0.020(2) -0.0074(16) 0.0042(17) -0.0046(16)
C19 0.014(2) 0.026(2) 0.034(2) -0.0164(17) 0.0097(18) -0.0010(16)
C20 0.036(3) 0.026(2) 0.049(3) -0.013(2) 0.018(2) -0.0079(19)
C21 0.032(3) 0.038(3) 0.077(4) -0.024(3) 0.022(3) -0.013(2)
C22 0.029(3) 0.030(3) 0.107(5) -0.046(3) 0.028(3) -0.011(2)
C23 0.023(3) 0.057(3) 0.071(4) -0.047(3) -0.008(2) 0.008(2)
C24 0.024(2) 0.030(2) 0.053(3) -0.019(2) -0.005(2) 0.0036(19)
C25 0.020(2) 0.0230(19) 0.018(2) 0.0005(15) 0.0037(17) 0.0020(16)
C26 0.015(2) 0.0247(19) 0.027(2) 0.0025(16) 0.0036(17) 0.0056(16)
C27 0.013(2) 0.038(2) 0.022(2) 0.0030(17) -0.0007(17) 0.0010(17)
C28 0.0111(19) 0.0246(19) 0.022(2) -0.0017(16) 0.0018(16) -0.0008(15)
C29 0.0123(19) 0.0221(18) 0.019(2) 0.0018(15) 0.0050(16) -0.0013(15)
C30 0.0129(19) 0.0207(18) 0.0165(19) 0.0006(15) 0.0021(16) -0.0027(15)
C31 0.0139(19) 0.0188(18) 0.024(2) -0.0007(16) -0.0026(16) -0.0028(15)
C32 0.031(2) 0.027(2) 0.039(3) -0.0076(19) 0.014(2) -0.0064(18)
C33 0.050(3) 0.027(2) 0.059(3) -0.018(2) 0.015(3) -0.011(2)
C34 0.045(3) 0.025(2) 0.056(3) -0.005(2) 0.000(3) -0.015(2)
C35 0.029(3) 0.034(2) 0.041(3) 0.006(2) 0.002(2) -0.016(2)
C36 0.020(2) 0.027(2) 0.029(2) 0.0018(17) 0.0009(18) -0.0038(17)
C37 0.014(2) 0.0232(19) 0.032(2) 0.0016(17) 0.0046(18) -0.0016(16)
C38 0.023(2) 0.026(2) 0.041(3) 0.0086(19) 0.010(2) -0.0012(18)
C39 0.037(3) 0.029(2) 0.028(2) 0.0151(18) 0.003(2) 0.0011(19)
C40 0.023(2) 0.027(2) 0.024(2) 0.0072(17) -0.0001(18) -0.0006(17)
C41 0.015(2) 0.0208(18) 0.0188(19) 0.0015(15) 0.0048(17) 0.0041(15)
C42 0.0159(19) 0.0136(16) 0.019(2) 0.0012(14) 0.0020(16) 0.0063(14)
C43 0.018(2) 0.0123(16) 0.020(2) 0.0040(14) -0.0048(16) 0.0028(15)
C44 0.023(2) 0.0230(19) 0.023(2) 0.0089(16) 0.0005(18) 0.0010(16)
C45 0.020(2) 0.035(2) 0.034(3) 0.0085(19) -0.0081(19) -0.0036(18)
C46 0.033(3) 0.029(2) 0.037(3) 0.0043(19) -0.019(2) -0.0020(19)
C47 0.048(3) 0.031(2) 0.019(2) -0.0005(18) -0.009(2) 0.011(2)
C48 0.025(2) 0.025(2) 0.022(2) 0.0050(16) -0.0023(18) 0.0077(17)
C49 0.021(2) 0.0235(19) 0.023(2) -0.0006(16) 0.0035(17) 0.0007(16)
C50 0.039(3) 0.0180(19) 0.029(2) -0.0079(17) 0.002(2) -0.0023(17)
C51 0.052(3) 0.0176(19) 0.040(3) -0.0036(19) 0.001(2) -0.0095(19)
C52 0.040(3) 0.0165(18) 0.030(2) 0.0014(17) 0.004(2) -0.0077(18)
C53 0.015(2) 0.0158(17) 0.025(2) 0.0041(15) 0.0010(17) 0.0010(15)
C54 0.0123(18) 0.0145(17) 0.021(2) 0.0044(15) 0.0030(16) 0.0008(14)
C55 0.0106(19) 0.0176(18) 0.029(2) 0.0076(16) 0.0009(16) -0.0035(15)
C56 0.020(2) 0.0238(19) 0.026(2) 0.0063(17) 0.0047(18) -0.0027(17)
C57 0.033(2) 0.042(2) 0.022(2) 0.0067(19) 0.008(2) -0.006(2)
C58 0.029(2) 0.039(2) 0.032(2) 0.022(2) -0.003(2) -0.009(2)
C59 0.020(2) 0.027(2) 0.045(3) 0.019(2) -0.002(2) -0.0045(17)
C60 0.022(2) 0.0208(19) 0.033(2) 0.0042(17) 0.0044(19) -0.0028(16)
C61 0.024(2) 0.0216(19) 0.026(2) -0.0018(16) 0.0104(18) -0.0013(17)
C62 0.037(3) 0.0223(19) 0.028(2) 0.0075(17) 0.013(2) -0.0037(18)
C63 0.036(3) 0.030(2) 0.022(2) 0.0066(18) 0.010(2) 0.0050(19)
C64 0.023(2) 0.0272(19) 0.0153(19) 0.0013(16) 0.0016(17) 0.0060(17)
C65 0.016(2) 0.0180(17) 0.0175(19) 0.0013(15) 0.0026(16) 0.0066(15)
C66 0.0127(19) 0.0163(17) 0.0152(19) 0.0015(14) -0.0001(16) 0.0036(14)
C67 0.025(2) 0.0151(17) 0.019(2) 0.0009(15) -0.0041(17) -0.0006(16)
C68 0.020(2) 0.0153(17) 0.026(2) 0.0025(16) -0.0040(17) 0.0000(16)
C69 0.024(2) 0.028(2) 0.042(3) 0.0043(19) -0.009(2) -0.0031(18)
C70 0.047(3) 0.035(2) 0.035(3) 0.002(2) -0.021(2) -0.015(2)
C71 0.056(3) 0.030(2) 0.025(2) -0.0134(18) -0.010(2) -0.005(2)
C72 0.033(2) 0.029(2) 0.021(2) -0.0026(17) -0.0005(19) 0.0069(18)
C73 0.048(3) 0.069(4) 0.064(4) 0.010(3) 0.002(3) -0.029(3)
C74 0.043(3) 0.066(3) 0.037(3) 0.004(3) 0.007(3) -0.032(3)

loop_
_atom_type_symbol
_atom_type_description
_atom_type_scat_dispersion_real
_atom_type_scat_dispersion_imag
_atom_type_scat_source
C C 0.0033 0.0016 'International Tables Vol C Tables 4.2.6.8 and 6.1.1.4'
H H 0.0000 0.0000 'International Tables Vol C Tables 4.2.6.8 and 6.1.1.4'
N N 0.0061 0.0033 'International Tables Vol C Tables 4.2.6.8 and 6.1.1.4'
O O 0.0106 0.0060 'International Tables Vol C Tables 4.2.6.8 and 6.1.1.4'
Mn Mn 0.3368 0.7283 'International Tables Vol C Tables 4.2.6.8 and 6.1.1.4'
Cl Cl 0.1484 0.1585 'International Tables Vol C Tables 4.2.6.8 and 6.1.1.4'

loop_
_geom_angle_atom_site_label_1
_geom_angle_atom_site_label_2
_geom_angle_atom_site_label_3
_geom_angle
_geom_angle_site_symmetry_1
_geom_angle_site_symmetry_3
O8 Mn1 N2 102.27(9) . .
O8 Mn1 N4 78.59(10) . .
N2 Mn1 N4 156.02(11) . .
O8 Mn1 N3 144.98(10) . .
N2 Mn1 N3 112.45(10) . .
N4 Mn1 N3 71.65(11) . .
O8 Mn1 O7 88.04(9) . .
N2 Mn1 O7 81.92(9) . .
N4 Mn1 O7 121.98(9) . .
N3 Mn1 O7 92.26(10) . .
O8 Mn1 N1 99.79(10) . .
N2 Mn1 N1 70.02(11) . .
N4 Mn1 N1 86.15(11) . .
N3 Mn1 N1 96.28(11) . .
O7 Mn1 N1 151.85(10) . .
O1 Mn2 O4 164.53(11) . .
O1 Mn2 O7 93.50(10) . .
O4 Mn2 O7 94.52(9) . .
O1 Mn2 O9 97.81(10) . .
O4 Mn2 O9 95.84(10) . .
O7 Mn2 O9 86.67(9) . .
O1 Mn2 N6 87.38(10) . .
O4 Mn2 N6 87.02(10) . .
O7 Mn2 N6 169.94(10) . .
O9 Mn2 N6 83.29(10) . .
O1 Mn2 N5 83.74(10) . .
O4 Mn2 N5 80.86(10) . .
O7 Mn2 N5 116.11(10) . .
O9 Mn2 N5 157.11(9) . .
N6 Mn2 N5 73.95(10) . .
O11 Mn3 O12 99.03(10) . .
O11 Mn3 N8 115.05(10) . .
O12 Mn3 N8 143.63(10) . .
O11 Mn3 O7 124.53(8) . .
O12 Mn3 O7 93.89(9) . .
N8 Mn3 O7 77.60(9) . .
O11 Mn3 N7 103.07(9) . .
O12 Mn3 N7 90.16(10) . .
N8 Mn3 N7 70.79(10) . .
O7 Mn3 N7 130.73(10) . .
O8 Mn4 O9 96.99(10) . .
O8 Mn4 O11 83.23(9) . 3_567
O9 Mn4 O11 172.91(9) . 3_567
O8 Mn4 O10 174.65(10) . .
O9 Mn4 O10 79.70(9) . .
O11 Mn4 O10 99.54(9) 3_567 .
O8 Mn4 O5 97.98(9) . .
O9 Mn4 O5 82.97(9) . .
O11 Mn4 O5 104.04(9) 3_567 .
O10 Mn4 O5 85.83(9) . .
O8 Mn4 O11 93.33(9) . .
O9 Mn4 O11 88.96(9) . .
O11 Mn4 O11 83.96(9) 3_567 .
O10 Mn4 O11 82.47(8) . .
O5 Mn4 O11 166.82(8) . .
O8 Mn4 Mn5 135.94(7) . .
O9 Mn4 Mn5 41.43(6) . .
O11 Mn4 Mn5 140.03(6) 3_567 .
O10 Mn4 Mn5 42.26(7) . .
O5 Mn4 Mn5 68.70(6) . .
O11 Mn4 Mn5 98.40(6) . .
O8 Mn4 Mn6 40.23(7) . .
O9 Mn4 Mn6 136.75(7) . .
O11 Mn4 Mn6 43.00(6) 3_567 .
O10 Mn4 Mn6 142.30(7) . .
O5 Mn4 Mn6 104.92(6) . .
O11 Mn4 Mn6 88.10(6) . .
Mn5 Mn4 Mn6 172.97(2) . .
O8 Mn4 Mn6 131.92(7) . 3_567
O9 Mn4 Mn6 86.80(7) . 3_567
O11 Mn4 Mn6 87.81(7) 3_567 3_567
O10 Mn4 Mn6 44.12(6) . 3_567
O5 Mn4 Mn6 129.95(6) . 3_567
O11 Mn4 Mn6 38.67(5) . 3_567
Mn5 Mn4 Mn6 71.487(18) . 3_567
Mn6 Mn4 Mn6 115.504(18) . 3_567
O8 Mn4 Mn4 88.27(7) . 3_567
O9 Mn4 Mn4 126.62(7) . 3_567
O11 Mn4 Mn4 46.29(6) 3_567 3_567
O10 Mn4 Mn4 90.37(7) . 3_567
O5 Mn4 Mn4 148.96(7) . 3_567
O11 Mn4 Mn4 37.66(6) . 3_567
Mn5 Mn4 Mn4 125.24(3) . 3_567
Mn6 Mn4 Mn4 61.741(18) . 3_567
Mn6 Mn4 Mn4 53.763(17) 3_567 3_567
O9 Mn5 O10 85.73(10) . .
O9 Mn5 O6 100.28(10) . 3_567
O10 Mn5 O6 94.37(10) . 3_567
O9 Mn5 O3 92.37(9) . .
O10 Mn5 O3 176.38(10) . .
O6 Mn5 O3 89.00(10) 3_567 .
O9 Mn5 N10 91.23(11) . .
O10 Mn5 N10 84.56(11) . .
O6 Mn5 N10 168.34(10) 3_567 .
O3 Mn5 N10 92.41(10) . .
O9 Mn5 N9 165.35(11) . .
O10 Mn5 N9 102.08(10) . .
O6 Mn5 N9 91.54(11) 3_567 .
O3 Mn5 N9 79.12(10) . .
N10 Mn5 N9 77.38(11) . .
O9 Mn5 Mn4 44.92(7) . .
O10 Mn5 Mn4 45.27(7) . .
O6 Mn5 Mn4 115.57(7) 3_567 .
O3 Mn5 Mn4 131.77(7) . .
N10 Mn5 Mn4 71.61(8) . .
N9 Mn5 Mn4 135.88(9) . .
O8 Mn6 O11 83.66(9) . 3_567
O8 Mn6 O2 92.97(10) . .
O11 Mn6 O2 174.99(10) 3_567 .
O8 Mn6 N12 172.67(10) . .
O11 Mn6 N12 102.24(10) 3_567 .
O2 Mn6 N12 81.41(10) . .
O8 Mn6 O10 101.91(9) . 3_567
O11 Mn6 O10 86.41(8) 3_567 3_567
O2 Mn6 O10 90.68(9) . 3_567
N12 Mn6 O10 82.96(10) . 3_567
O8 Mn6 N11 102.21(10) . .
O11 Mn6 N11 93.59(9) 3_567 .
O2 Mn6 N11 90.74(10) . .
N12 Mn6 N11 73.31(11) . .
O10 Mn6 N11 155.73(10) 3_567 .
O8 Mn6 Mn4 40.34(7) . .
O11 Mn6 Mn4 43.32(7) 3_567 .
O2 Mn6 Mn4 133.19(7) . .
N12 Mn6 Mn4 145.39(7) . .
O10 Mn6 Mn4 95.57(6) 3_567 .
N11 Mn6 Mn4 101.03(7) . .
O8 Mn6 Mn4 90.69(7) . 3_567
O11 Mn6 Mn4 48.04(6) 3_567 3_567
O2 Mn6 Mn4 128.55(7) . 3_567
N12 Mn6 Mn4 96.49(8) . 3_567
O10 Mn6 Mn4 38.71(6) 3_567 3_567
N11 Mn6 Mn4 138.19(7) . 3_567
Mn4 Mn6 Mn4 64.496(18) . 3_567
O13B Cl1 O14B 101.4(7) . .
O13B Cl1 O15 140.7(7) . .
O14B Cl1 O15 117.7(3) . .
O13B Cl1 O13A 47.8(7) . .
O14B Cl1 O13A 114.0(4) . .
O15 Cl1 O13A 107.5(3) . .
O13B Cl1 O16A 61.6(7) . .
O14B Cl1 O16A 107.4(5) . .
O15 Cl1 O16A 106.9(4) . .
O13A Cl1 O16A 102.1(4) . .
O13B Cl1 O14A 113.9(9) . .
O14B Cl1 O14A 53.5(6) . .
O15 Cl1 O14A 88.3(6) . .
O13A Cl1 O14A 84.5(6) . .
O16A Cl1 O14A 160.4(7) . .
O13B Cl1 O16B 98.1(8) . .
O14B Cl1 O16B 141.4(7) . .
O15 Cl1 O16B 53.5(6) . .
O13A Cl1 O16B 103.8(6) . .
O16A Cl1 O16B 55.2(6) . .
O14A Cl1 O16B 141.7(9) . .
O13B Cl1 O14C 116.6(9) . .
O14B Cl1 O14C 46.9(5) . .
O15 Cl1 O14C 94.5(5) . .
O13A Cl1 O14C 157.0(5) . .
O16A Cl1 O14C 77.1(5) . .
O14A Cl1 O14C 89.6(8) . .
O16B Cl1 O14C 94.6(8) . .
O17 Cl2 O19 108.7(6) . .
O17 Cl2 O18 114.3(5) . .
O19 Cl2 O18 116.9(7) . .
O17 Cl2 O17 112.9(3) . 3_566
O19 Cl2 O17 99.6(6) . 3_566
O18 Cl2 O17 103.5(5) . 3_566
O17 Cl2 Cl2 61.4(3) . 3_566
O19 Cl2 Cl2 115.5(7) . 3_566
O18 Cl2 Cl2 124.8(6) . 3_566
O17 Cl2 Cl2 51.5(3) 3_566 3_566
C1 N1 C5 118.0(3) . .
C1 N1 Mn1 126.6(3) . .
C5 N1 Mn1 115.1(2) . .
C6 N2 O1 115.1(3) . .
C6 N2 Mn1 123.3(2) . .
O1 N2 Mn1 121.4(2) . .
C13 N3 C17 117.7(3) . .
C13 N3 Mn1 125.6(2) . .
C17 N3 Mn1 116.7(2) . .
C18 N4 O2 116.5(3) . .
C18 N4 Mn1 121.0(2) . .
O2 N4 Mn1 122.52(19) . .
C25 N5 C29 118.7(3) . .
C25 N5 Mn2 127.2(2) . .
C29 N5 Mn2 112.9(2) . .
C30 N6 O3 118.3(3) . .
C30 N6 Mn2 120.7(2) . .
O3 N6 Mn2 120.1(2) . .
C37 N7 C41 118.6(3) . .
C37 N7 Mn3 123.9(3) . .
C41 N7 Mn3 116.1(2) . .
C42 N8 O4 117.0(3) . .
C42 N8 Mn3 123.4(2) . .
O4 N8 Mn3 119.6(2) . .
C49 N9 C53 120.1(3) . .
C49 N9 Mn5 124.8(2) . .
C53 N9 Mn5 112.1(2) . .
C54 N10 O5 123.4(3) . .
C54 N10 Mn5 119.0(2) . .
O5 N10 Mn5 117.26(19) . .
C61 N11 C65 118.8(3) . .
C61 N11 Mn6 128.3(3) . .
C65 N11 Mn6 112.8(2) . .
C66 N12 O6 115.9(3) . .
C66 N12 Mn6 119.6(2) . .
O6 N12 Mn6 121.3(2) . .
N2 O1 Mn2 118.33(18) . .
N4 O2 Mn6 116.55(19) . .
N6 O3 Mn5 115.97(17) . .
N8 O4 Mn2 115.64(19) . .
N10 O5 Mn4 100.13(17) . .
N12 O6 Mn5 117.33(19) . 3_567
Mn2 O7 Mn1 112.55(10) . .
Mn2 O7 Mn3 104.04(9) . .
Mn1 O7 Mn3 109.92(10) . .
Mn6 O8 Mn4 99.42(10) . .
Mn6 O8 Mn1 125.76(11) . .
Mn4 O8 Mn1 134.47(12) . .
Mn5 O9 Mn4 93.65(10) . .
Mn5 O9 Mn2 120.72(11) . .
Mn4 O9 Mn2 145.33(12) . .
Mn5 O10 Mn4 92.47(9) . .
Mn5 O10 Mn6 116.56(11) . 3_567
Mn4 O10 Mn6 97.17(9) . 3_567
Mn6 O11 Mn4 93.67(9) 3_567 3_567
Mn6 O11 Mn3 133.07(12) 3_567 .
Mn4 O11 Mn3 129.36(11) 3_567 .
Mn6 O11 Mn4 93.29(8) 3_567 .
Mn4 O11 Mn4 96.05(9) 3_567 .
Mn3 O11 Mn4 98.80(9) . .
O13B O13A Cl1 52.8(6) . .
O13A O13B Cl1 79.4(9) . .
O13A O13B O16A 133.7(12) . .
Cl1 O13B O16A 70.7(7) . .
O14B O14A Cl1 56.0(7) . .
O14C O14B O14A 123.6(11) . .
O14C O14B Cl1 77.6(6) . .
O14A O14B Cl1 70.5(7) . .
O14B O14C Cl1 55.4(6) . .
O16B O15 Cl1 68.5(7) . .
O16B O16A O13B 93.9(10) . .
O16B O16A Cl1 62.7(7) . .
O13B O16A Cl1 47.7(5) . .
O15 O16B O16A 117.9(11) . .
O15 O16B Cl1 58.0(6) . .
O16A O16B Cl1 62.1(7) . .
Cl2 O17 Cl2 67.1(3) . 3_566
N1 C1 C2 123.6(4) . .
N1 C1 H1 118.2 . .
C2 C1 H1 118.2 . .
C3 C2 C1 118.5(4) . .
C3 C2 H2 120.8 . .
C1 C2 H2 120.8 . .
C2 C3 C4 119.4(4) . .
C2 C3 H3 120.3 . .
C4 C3 H3 120.3 . .
C5 C4 C3 119.1(4) . .
C5 C4 H4 120.5 . .
C3 C4 H4 120.5 . .
N1 C5 C4 121.5(4) . .
N1 C5 C6 116.1(3) . .
C4 C5 C6 122.4(4) . .
N2 C6 C5 115.0(3) . .
N2 C6 C7 122.7(3) . .
C5 C6 C7 122.2(3) . .
C12 C7 C8 119.1(4) . .
C12 C7 C6 120.4(3) . .
C8 C7 C6 120.5(3) . .
C9 C8 C7 119.3(4) . .
C9 C8 H8 120.3 . .
C7 C8 H8 120.3 . .
C10 C9 C8 121.2(4) . .
C10 C9 H9 119.4 . .
C8 C9 H9 119.4 . .
C9 C10 C11 119.7(4) . .
C9 C10 H10 120.2 . .
C11 C10 H10 120.2 . .
C10 C11 C12 119.9(4) . .
C10 C11 H11 120.1 . .
C12 C11 H11 120.1 . .
C7 C12 C11 120.8(4) . .
C7 C12 H12 119.6 . .
C11 C12 H12 119.6 . .
N3 C13 C14 124.1(4) . .
N3 C13 H13 117.9 . .
C14 C13 H13 117.9 . .
C15 C14 C13 118.2(4) . .
C15 C14 H14 120.9 . .
C13 C14 H14 120.9 . .
C14 C15 C16 119.5(4) . .
C14 C15 H15 120.3 . .
C16 C15 H15 120.3 . .
C15 C16 C17 118.8(4) . .
C15 C16 H16 120.6 . .
C17 C16 H16 120.6 . .
N3 C17 C16 121.7(3) . .
N3 C17 C18 115.8(3) . .
C16 C17 C18 122.5(3) . .
N4 C18 C17 114.8(3) . .
N4 C18 C19 123.8(3) . .
C17 C18 C19 121.4(3) . .
C24 C19 C20 119.6(4) . .
C24 C19 C18 120.0(4) . .
C20 C19 C18 120.4(4) . .
C21 C20 C19 120.5(5) . .
C21 C20 H20 119.7 . .
C19 C20 H20 119.7 . .
C22 C21 C20 119.7(5) . .
C22 C21 H21 120.1 . .
C20 C21 H21 120.1 . .
C21 C22 C23 121.4(4) . .
C21 C22 H22 119.3 . .
C23 C22 H22 119.3 . .
C22 C23 C24 119.2(5) . .
C22 C23 H23 120.4 . .
C24 C23 H23 120.4 . .
C19 C24 C23 119.4(5) . .
C19 C24 H24 120.3 . .
C23 C24 H24 120.3 . .
N5 C25 C26 123.2(3) . .
N5 C25 H25 118.4 . .
C26 C25 H25 118.4 . .
C25 C26 C27 118.6(3) . .
C25 C26 H26 120.7 . .
C27 C26 H26 120.7 . .
C28 C27 C26 118.7(4) . .
C28 C27 H27 120.7 . .
C26 C27 H27 120.7 . .
C27 C28 C29 119.8(3) . .
C27 C28 H28 120.1 . .
C29 C28 H28 120.1 . .
N5 C29 C28 120.9(3) . .
N5 C29 C30 116.1(3) . .
C28 C29 C30 123.0(3) . .
N6 C30 C29 114.9(3) . .
N6 C30 C31 123.9(3) . .
C29 C30 C31 121.2(3) . .
C32 C31 C36 119.0(3) . .
C32 C31 C30 121.3(3) . .
C36 C31 C30 119.7(3) . .
C31 C32 C33 120.4(4) . .
C31 C32 H32 119.8 . .
C33 C32 H32 119.8 . .
C34 C33 C32 120.3(4) . .
C34 C33 H33 119.9 . .
C32 C33 H33 119.9 . .
C35 C34 C33 119.7(4) . .
C35 C34 H34 120.1 . .
C33 C34 H34 120.1 . .
C34 C35 C36 120.4(4) . .
C34 C35 H35 119.8 . .
C36 C35 H35 119.8 . .
C31 C36 C35 120.3(4) . .
C31 C36 H36 119.9 . .
C35 C36 H36 119.9 . .
N7 C37 C38 122.9(4) . .
N7 C37 H37 118.6 . .
C38 C37 H37 118.6 . .
C37 C38 C39 118.3(4) . .
C37 C38 H38 120.8 . .
C39 C38 H38 120.8 . .
C38 C39 C40 119.5(4) . .
C38 C39 H39 120.2 . .
C40 C39 H39 120.2 . .
C39 C40 C41 118.9(4) . .
C39 C40 H40 120.5 . .
C41 C40 H40 120.5 . .
N7 C41 C40 121.5(3) . .
N7 C41 C42 116.0(3) . .
C40 C41 C42 122.4(3) . .
N8 C42 C43 125.9(3) . .
N8 C42 C41 112.2(3) . .
C43 C42 C41 121.9(3) . .
C48 C43 C44 118.7(3) . .
C48 C43 C42 120.7(3) . .
C44 C43 C42 120.6(3) . .
C45 C44 C43 120.0(4) . .
C45 C44 H44 120.0 . .
C43 C44 H44 120.0 . .
C46 C45 C44 120.8(4) . .
C46 C45 H45 119.6 . .
C44 C45 H45 119.6 . .
C45 C46 C47 119.9(4) . .
C45 C46 H46 120.0 . .
C47 C46 H46 120.0 . .
C46 C47 C48 120.2(4) . .
C46 C47 H47 119.9 . .
C48 C47 H47 119.9 . .
C47 C48 C43 120.3(4) . .
C47 C48 H48 119.8 . .
C43 C48 H48 119.8 . .
N9 C49 C50 122.0(3) . .
N9 C49 H49 119.0 . .
C50 C49 H49 119.0 . .
C51 C50 C49 118.9(4) . .
C51 C50 H50 120.6 . .
C49 C50 H50 120.6 . .
C50 C51 C52 119.5(4) . .
C50 C51 H51 120.3 . .
C52 C51 H51 120.3 . .
C51 C52 C53 119.7(4) . .
C51 C52 H52 120.2 . .
C53 C52 H52 120.2 . .
N9 C53 C52 119.6(3) . .
N9 C53 C54 114.6(3) . .
C52 C53 C54 125.8(3) . .
N10 C54 C53 112.2(3) . .
N10 C54 C55 124.2(3) . .
C53 C54 C55 123.5(3) . .
C60 C55 C56 118.1(3) . .
C60 C55 C54 120.8(3) . .
C56 C55 C54 121.1(3) . .
C57 C56 C55 120.0(3) . .
C57 C56 H56 120.0 . .
C55 C56 H56 120.0 . .
C58 C57 C56 121.4(4) . .
C58 C57 H57 119.3 . .
C56 C57 H57 119.3 . .
C57 C58 C59 119.8(4) . .
C57 C58 H58 120.1 . .
C59 C58 H58 120.1 . .
C58 C59 C60 120.4(4) . .
C58 C59 H59 119.8 . .
C60 C59 H59 119.8 . .
C59 C60 C55 120.3(4) . .
C59 C60 H60 119.9 . .
C55 C60 H60 119.9 . .
N11 C61 C62 123.0(4) . .
N11 C61 H61 118.5 . .
C62 C61 H61 118.5 . .
C61 C62 C63 118.9(4) . .
C61 C62 H62 120.6 . .
C63 C62 H62 120.6 . .
C62 C63 C64 119.5(4) . .
C62 C63 H63 120.3 . .
C64 C63 H63 120.3 . .
C63 C64 C65 118.5(4) . .
C63 C64 H64 120.8 . .
C65 C64 H64 120.8 . .
N11 C65 C64 121.3(3) . .
N11 C65 C66 115.3(3) . .
C64 C65 C66 123.3(3) . .
N12 C66 C65 114.5(3) . .
N12 C66 C67 124.5(3) . .
C65 C66 C67 121.0(3) . .
C72 C67 C68 119.6(4) . .
C72 C67 C66 120.4(3) . .
C68 C67 C66 119.9(3) . .
C69 C68 C67 120.2(4) . .
C69 C68 H68 119.9 . .
C67 C68 H68 119.9 . .
C68 C69 C70 119.9(4) . .
C68 C69 H69 120.0 . .
C70 C69 H69 120.0 . .
C71 C70 C69 120.3(4) . .
C71 C70 H70 119.8 . .
C69 C70 H70 119.8 . .
C70 C71 C72 120.4(4) . .
C70 C71 H71 119.8 . .
C72 C71 H71 119.8 . .
C71 C72 C67 119.3(4) . .
C71 C72 H72 120.3 . .
C67 C72 H72 120.3 . .
C74 C73 H73A 109.5 . .
C74 C73 H73B 109.5 . .
H73A C73 H73B 109.5 . .
C74 C73 H73C 109.5 . .
H73A C73 H73C 109.5 . .
H73B C73 H73C 109.5 . .
N13 C74 C73 178.7(6) . .

loop_
_geom_bond_atom_site_label_1
_geom_bond_atom_site_label_2
_geom_bond_distance
_geom_bond_site_symmetry_2
Mn1 O8 2.042(2) .
Mn1 N2 2.210(3) .
Mn1 N4 2.229(3) .
Mn1 N3 2.248(3) .
Mn1 O7 2.249(2) .
Mn1 N1 2.353(3) .
Mn2 O1 1.881(2) .
Mn2 O4 1.902(2) .
Mn2 O7 1.983(2) .
Mn2 O9 2.080(2) .
Mn2 N6 2.119(3) .
Mn2 N5 2.268(3) .
Mn3 O11 2.038(2) .
Mn3 O12 2.107(3) .
Mn3 N8 2.195(3) .
Mn3 O7 2.250(2) .
Mn3 N7 2.265(3) .
Mn4 O8 1.851(2) .
Mn4 O9 1.932(2) .
Mn4 O11 1.939(2) 3_567
Mn4 O10 1.941(2) .
Mn4 O5 2.291(2) .
Mn4 O11 2.294(2) .
Mn4 Mn5 2.7300(7) .
Mn4 Mn6 2.8205(7) .
Mn4 Mn6 3.0800(7) 3_567
Mn4 Mn4 3.1561(9) 3_567
Mn5 O9 1.810(2) .
Mn5 O10 1.838(2) .
Mn5 O6 1.893(2) 3_567
Mn5 O3 1.960(2) .
Mn5 N10 2.007(3) .
Mn5 N9 2.060(3) .
Mn6 O8 1.847(2) .
Mn6 O11 1.928(2) 3_567
Mn6 O2 1.930(2) .
Mn6 N12 2.107(3) .
Mn6 O10 2.161(2) 3_567
Mn6 N11 2.247(3) .
Mn6 Mn4 3.0801(7) 3_567
Cl1 O13B 1.200(10) .
Cl1 O14B 1.351(6) .
Cl1 O15 1.402(3) .
Cl1 O13A 1.479(7) .
Cl1 O16A 1.530(7) .
Cl1 O14A 1.536(15) .
Cl1 O16B 1.539(14) .
Cl1 O14C 1.602(12) .
Cl2 O17 1.342(5) .
Cl2 O19 1.425(12) .
Cl2 O18 1.471(11) .
Cl2 O17 1.507(6) 3_566
Cl2 Cl2 1.581(7) 3_566
N1 C1 1.342(5) .
N1 C5 1.357(5) .
N2 C6 1.301(4) .
N2 O1 1.358(4) .
N3 C13 1.328(5) .
N3 C17 1.362(5) .
N4 C18 1.284(4) .
N4 O2 1.351(4) .
N5 C25 1.335(4) .
N5 C29 1.347(4) .
N6 C30 1.300(4) .
N6 O3 1.355(3) .
N7 C37 1.339(4) .
N7 C41 1.348(5) .
N8 C42 1.299(4) .
N8 O4 1.356(3) .
N9 C49 1.338(5) .
N9 C53 1.364(4) .
N10 C54 1.310(4) .
N10 O5 1.311(3) .
N11 C61 1.332(4) .
N11 C65 1.355(5) .
N12 C66 1.292(4) .
N12 O6 1.362(3) .
N13 C74 1.143(7) .
O6 Mn5 1.894(2) 3_567
O10 Mn6 2.161(2) 3_567
O11 Mn6 1.928(2) 3_567
O11 Mn4 1.939(2) 3_567
O13A O13B 1.115(13) .
O13B O16A 1.426(15) .
O14A O14B 1.310(17) .
O14B O14C 1.198(14) .
O15 O16B 1.329(16) .
O16A O16B 1.421(16) .
O17 Cl2 1.507(6) 3_566
O20 H74 0.92(2) .
C1 C2 1.385(6) .
C1 H1 0.9300 .
C2 C3 1.367(6) .
C2 H2 0.9300 .
C3 C4 1.397(6) .
C3 H3 0.9300 .
C4 C5 1.391(5) .
C4 H4 0.9300 .
C5 C6 1.469(5) .
C6 C7 1.485(5) .
C7 C12 1.385(5) .
C7 C8 1.398(5) .
C8 C9 1.397(6) .
C8 H8 0.9300 .
C9 C10 1.367(7) .
C9 H9 0.9300 .
C10 C11 1.387(6) .
C10 H10 0.9300 .
C11 C12 1.388(6) .
C11 H11 0.9300 .
C12 H12 0.9300 .
C13 C14 1.378(5) .
C13 H13 0.9300 .
C14 C15 1.375(6) .
C14 H14 0.9300 .
C15 C16 1.389(6) .
C15 H15 0.9300 .
C16 C17 1.389(5) .
C16 H16 0.9300 .
C17 C18 1.488(5) .
C18 C19 1.496(5) .
C19 C24 1.369(6) .
C19 C20 1.387(6) .
C20 C21 1.376(6) .
C20 H20 0.9300 .
C21 C22 1.348(8) .
C21 H21 0.9300 .
C22 C23 1.371(7) .
C22 H22 0.9300 .
C23 C24 1.407(6) .
C23 H23 0.9300 .
C24 H24 0.9300 .
C25 C26 1.370(5) .
C25 H25 0.9300 .
C26 C27 1.383(5) .
C26 H26 0.9300 .
C27 C28 1.379(5) .
C27 H27 0.9300 .
C28 C29 1.389(5) .
C28 H28 0.9300 .
C29 C30 1.485(5) .
C30 C31 1.487(5) .
C31 C32 1.385(5) .
C31 C36 1.386(5) .
C32 C33 1.391(5) .
C32 H32 0.9300 .
C33 C34 1.378(6) .
C33 H33 0.9300 .
C34 C35 1.373(6) .
C34 H34 0.9300 .
C35 C36 1.394(5) .
C35 H35 0.9300 .
C36 H36 0.9300 .
C37 C38 1.380(5) .
C37 H37 0.9300 .
C38 C39 1.381(6) .
C38 H38 0.9300 .
C39 C40 1.382(5) .
C39 H39 0.9300 .
C40 C41 1.389(5) .
C40 H40 0.9300 .
C41 C42 1.493(5) .
C42 C43 1.483(5) .
C43 C48 1.393(5) .
C43 C44 1.395(5) .
C44 C45 1.387(6) .
C44 H44 0.9300 .
C45 C46 1.364(6) .
C45 H45 0.9300 .
C46 C47 1.379(6) .
C46 H46 0.9300 .
C47 C48 1.387(6) .
C47 H47 0.9300 .
C48 H48 0.9300 .
C49 C50 1.379(5) .
C49 H49 0.9300 .
C50 C51 1.375(6) .
C50 H50 0.9300 .
C51 C52 1.388(6) .
C51 H51 0.9300 .
C52 C53 1.392(5) .
C52 H52 0.9300 .
C53 C54 1.464(5) .
C54 C55 1.476(5) .
C55 C60 1.405(5) .
C55 C56 1.409(5) .
C56 C57 1.385(5) .
C56 H56 0.9300 .
C57 C58 1.369(6) .
C57 H57 0.9300 .
C58 C59 1.376(6) .
C58 H58 0.9300 .
C59 C60 1.399(6) .
C59 H59 0.9300 .
C60 H60 0.9300 .
C61 C62 1.372(5) .
C61 H61 0.9300 .
C62 C63 1.374(6) .
C62 H62 0.9300 .
C63 C64 1.391(5) .
C63 H63 0.9300 .
C64 C65 1.396(5) .
C64 H64 0.9300 .
C65 C66 1.484(5) .
C66 C67 1.486(5) .
C67 C72 1.395(5) .
C67 C68 1.396(5) .
C68 C69 1.371(5) .
C68 H68 0.9300 .
C69 C70 1.393(6) .
C69 H69 0.9300 .
C70 C71 1.367(6) .
C70 H70 0.9300 .
C71 C72 1.391(6) .
C71 H71 0.9300 .
C72 H72 0.9300 .
C73 C74 1.446(8) .
C73 H73A 0.9600 .
C73 H73B 0.9600 .
C73 H73C 0.9600 .

loop_
_platon_squeeze_void_nr
_platon_squeeze_void_average_x
_platon_squeeze_void_average_y
_platon_squeeze_void_average_z
_platon_squeeze_void_volume
_platon_squeeze_void_count_electrons
_platon_squeeze_void_content
1 0.000 0.000 0.000 661 148 ' '
2 0.500 0.500 0.500 661 147 ' '
